data_2241755
loop_
_publ_author_name
'Ghannay, Siwar'
'Brahmi, Jihed'
'Nasri, Soumaya'
'Aouadi, Ka\"iss'
'Jeanneau, Erwann'
'Msaddek, Moncef'

_publ_section_title
;
 Crystal structure of
 (1<i>S</i>,2<i>S</i>,2'<i>R</i>,3a'<i>S</i>,5<i>R</i>)-2'-[(5-bromo-1<i>H</i>-indol-3-yl)methyl]-2-isopropyl-5,5'-dimethyldihydro-2'<i>H</i>-spiro[cyclohexane-1,6'-imidazo[1,5-<i>b</i>]isoxazol]-4'(5'<i>H</i>)-one
;
_journal_coeditor_code ZS2365
_journal_issue 8
_journal_name_full 'Acta Crystallographica Section E'
_journal_page_first 1081
_journal_page_last 1084
_journal_paper_doi 10.1107/S2056989016010872
_journal_volume 72
_journal_year 2016
_chemical_formula_iupac 'C24 H32 Br N3 O2'
_chemical_formula_moiety 'C24 H32 Br N3 O2'
_chemical_formula_sum 'C24 H32 Br N3 O2'
_chemical_formula_weight 474.43
_chemical_name_systematic
(1<i>S</i>,2<i>S</i>,2'<i>R</i>,3a'<i>S</i>,5<i>R</i>)-2'-[(5-Bromo-1<i>H</i>-indol-3-yl)methyl]-2-isopropyl-5,5'-dimethyldihydro-2'<i>H</i>-spiro[cyclohexane-1,6'-imidazo[1,5-<i>b</i>]isoxazol]-4'(5'<i>H</i>)-one
_space_group_crystal_system monoclinic
_space_group_IT_number 4
_space_group_name_Hall 'P 2yb'
_space_group_name_H-M_alt 'P 1 21 1'
_symmetry_space_group_name_Hall 'P 2yb'
_symmetry_space_group_name_H-M 'P 1 21 1'
_atom_sites_solution_hydrogens mixed
_audit_creation_method SHELXL-2014/7
_cell_angle_alpha 90
_cell_angle_beta 96.204(5)
_cell_angle_gamma 90
_cell_formula_units_Z 2
_cell_length_a 10.2640(5)
_cell_length_b 9.6480(5)
_cell_length_c 12.0480(5)
_cell_measurement_reflns_used 8154
_cell_measurement_temperature 293(2)
_cell_measurement_theta_max 27.878
_cell_measurement_theta_min 0.998
_cell_volume 1186.09(10)
_computing_cell_refinement
;
CrysAlis PRO (Agilent, 2013)
;
_computing_data_collection
;
CrysAlis PRO (Agilent, 2013)
;
_computing_data_reduction
;
CrysAlis PRO (Agilent, 2013)
;
_computing_molecular_graphics
;
ORTEPIII (Burnett & Johnson, 1996) and ORTEP-3 for Windows (Farrugia,
2012)
;
_computing_publication_material
;
WinGX (Farrugia, 2012)
;
_computing_structure_refinement
;
SHELXL2014 (Sheldrick, 2015)
;
_computing_structure_solution
;
SIR2011 (Burla <i>et al.</i>, 2012)
;
_diffrn_ambient_temperature 293(2)
_diffrn_measured_fraction_theta_full 0.997
_diffrn_measured_fraction_theta_max 0.998
_diffrn_measurement_device_type 'Oxford Diffraction Xcalibur Atlas Gemini Ultra CCD'
_diffrn_measurement_method '\w/2\q scans'
_diffrn_radiation_monochromator graphite
_diffrn_radiation_type MoK\a
_diffrn_radiation_wavelength 0.71073
_diffrn_reflns_av_R_equivalents 0.1037
_diffrn_reflns_limit_h_max 12
_diffrn_reflns_limit_h_min -12
_diffrn_reflns_limit_k_max 11
_diffrn_reflns_limit_k_min -11
_diffrn_reflns_limit_l_max 14
_diffrn_reflns_limit_l_min -13
_diffrn_reflns_number 10653
_diffrn_reflns_theta_full 25.242
_diffrn_reflns_theta_max 25.997
_diffrn_reflns_theta_min 2.711
_diffrn_standards_number 0
_exptl_absorpt_coefficient_mu 1.757
_exptl_absorpt_correction_T_max 0.802
_exptl_absorpt_correction_T_min 0.455
_exptl_absorpt_correction_type multi-scan
_exptl_absorpt_process_details
;
(SCALEPACK; Otwinowski <i>et al.</i>, 1997)
;
_exptl_crystal_colour colorless
_exptl_crystal_density_diffrn 1.328
_exptl_crystal_description plate
_exptl_crystal_F_000 496
_exptl_crystal_size_max 0.464
_exptl_crystal_size_mid 0.385
_exptl_crystal_size_min 0.112
_refine_diff_density_max 0.307
_refine_diff_density_min -0.506
_refine_ls_abs_structure_details
;
Flack <i>x</i> determined using 1005 quotients
[(<i>I</i>^+^)-(<i>I</i>^-^)]/[(<i>I</i>^+^)+(<i>I</i>^-^)]
(Parsons <i>et al.</i>, 2013)
;
_refine_ls_abs_structure_Flack -0.013(13)
_refine_ls_extinction_method none
_refine_ls_goodness_of_fit_ref 0.970
_refine_ls_hydrogen_treatment constr
_refine_ls_matrix_type full
_refine_ls_number_parameters 272
_refine_ls_number_reflns 4337
_refine_ls_number_restraints 2
_refine_ls_restrained_S_all 0.970
_refine_ls_R_factor_all 0.0892
_refine_ls_R_factor_gt 0.0529
_refine_ls_shift/su_max 0.000
_refine_ls_shift/su_mean 0.000
_refine_ls_structure_factor_coef Fsqd
_refine_ls_weighting_details 'w=1/[\s^2^(Fo^2^)+(0.0631P)^2^] where P=(Fo^2^+2Fc^2^)/3'
_refine_ls_weighting_scheme calc
_refine_ls_wR_factor_gt 0.1195
_refine_ls_wR_factor_ref 0.1351
_reflns_number_gt 2924
_reflns_number_total 4337
_reflns_threshold_expression 'I > 2\s(I)'
_cod_data_source_file zs2365sup1.cif
_cod_data_source_block I
_cod_database_code 2241755
_shelx_space_group_comment
;
The symmetry employed for this shelxl refinement is uniquely defined
by the following loop, which should always be used as a source of
symmetry information in preference to the above space-group names.
They are only intended as comments.
;

loop_
_space_group_symop_operation_xyz
'x, y, z'
'-x, y+1/2, -z'

loop_
_atom_site_type_symbol
_atom_site_label
_atom_site_fract_x
_atom_site_fract_y
_atom_site_fract_z
_atom_site_U_iso_or_equiv
_atom_site_adp_type
_atom_site_calc_flag
_atom_site_occupancy
Br Br 0.17985(7) 0.23216(8) 0.27079(6) 0.0716(3) Uani d 1
O O1 0.4307(4) 0.4046(5) 0.6482(4) 0.0455(11) Uani d 1
N N3 0.3297(6) 0.6276(6) 0.8208(5) 0.0559(16) Uani d 1
O O2 0.5063(6) 0.6393(6) 0.9554(4) 0.0728(16) Uani d 1
N N2 0.3578(5) 0.4065(6) 0.7471(4) 0.0419(12) Uani d 1
N N1 0.6516(6) 0.6022(6) 0.3324(5) 0.0521(15) Uani d 1
C C14 0.2644(7) 0.5267(7) 0.7427(5) 0.0447(15) Uani d 1
C C6 0.4147(7) 0.3475(8) 0.3841(6) 0.0472(16) Uani d 1
H H6 0.4007 0.2871 0.4418 0.057 Uiso calc 1
C C9 0.6468(6) 0.4016(8) 0.5952(5) 0.0478(16) Uani d 1
H H9A 0.7375 0.4153 0.6248 0.057 Uiso calc 1
H H9B 0.6317 0.3025 0.5885 0.057 Uiso calc 1
C C1 0.3301(7) 0.3486(8) 0.2869(6) 0.0523(18) Uani d 1
C C11 0.5918(7) 0.4126(9) 0.7977(6) 0.0513(18) Uani d 1
H H11A 0.6196 0.3164 0.8013 0.062 Uiso calc 1
H H11B 0.6594 0.4698 0.8372 0.062 Uiso calc 1
C C10 0.5591(6) 0.4605(7) 0.6774(5) 0.0426(15) Uani d 1
H H10 0.5572 0.5619 0.6734 0.051 Uiso calc 1
C C8 0.6248(6) 0.4659(7) 0.4806(5) 0.0439(15) Uani d 1
C C13 0.4388(7) 0.5769(8) 0.8831(6) 0.0523(18) Uani d 1
C C19 0.1319(7) 0.4750(8) 0.7834(5) 0.0485(17) Uani d 1
H H19 0.0774 0.5582 0.7854 0.058 Uiso calc 1
C C5 0.5213(6) 0.4378(7) 0.3948(5) 0.0428(15) Uani d 1
C C12 0.4609(6) 0.4315(8) 0.8439(5) 0.0471(16) Uani d 1
H H12 0.4518 0.3648 0.9039 0.057 Uiso calc 1
C C16 0.1585(6) 0.4977(7) 0.5389(5) 0.0472(16) Uani d 1
H H16 0.2112 0.4153 0.5275 0.057 Uiso calc 1
C C15 0.2358(7) 0.5914(7) 0.6262(6) 0.0500(17) Uani d 1
H H15A 0.3184 0.6159 0.5992 0.060 Uiso calc 1
H H15B 0.1867 0.6764 0.6328 0.060 Uiso calc 1
C C7 0.6991(6) 0.5668(8) 0.4386(6) 0.0503(17) Uani d 1
H H7 0.7730 0.6064 0.4776 0.060 Uiso calc 1
C C4 0.5407(7) 0.5268(7) 0.3039(6) 0.0459(16) Uani d 1
C C18 0.0585(7) 0.3816(8) 0.6964(6) 0.0544(18) Uani d 1
H H18A -0.0241 0.3541 0.7220 0.065 Uiso calc 1
H H18B 0.1096 0.2983 0.6884 0.065 Uiso calc 1
C C3 0.4561(8) 0.5248(8) 0.2046(6) 0.056(2) Uani d 1
H H3 0.4705 0.5828 0.1455 0.068 Uiso calc 1
C C17 0.0316(6) 0.4521(9) 0.5829(6) 0.0574(19) Uani d 1
H H17A -0.0146 0.3883 0.5302 0.069 Uiso calc 1
H H17B -0.0241 0.5322 0.5896 0.069 Uiso calc 1
C C21 0.1702(8) 0.2603(9) 0.9120(6) 0.071(2) Uani d 1
H H21A 0.2474 0.2388 0.8770 0.107 Uiso calc 1
H H21B 0.1833 0.2340 0.9892 0.107 Uiso calc 1
H H21C 0.0968 0.2105 0.8754 0.107 Uiso calc 1
C C2 0.3522(8) 0.4357(8) 0.1965(6) 0.061(2) Uani d 1
H H2 0.2954 0.4324 0.1309 0.073 Uiso calc 1
C C20 0.1432(7) 0.4168(9) 0.9030(6) 0.0554(18) Uani d 1
H H20 0.2168 0.4641 0.9457 0.066 Uiso calc 1
C C23 0.1317(8) 0.5741(9) 0.4278(6) 0.068(2) Uani d 1
H H23A 0.2133 0.6015 0.4022 0.102 Uiso calc 1
H H23B 0.0854 0.5139 0.3736 0.102 Uiso calc 1
H H23C 0.0796 0.6549 0.4376 0.102 Uiso calc 1
C C22 0.0205(10) 0.4502(13) 0.9589(8) 0.097(3) Uani d 1
H H22A 0.0032 0.5479 0.9535 0.145 Uiso calc 1
H H22B -0.0527 0.4001 0.9222 0.145 Uiso calc 1
H H22C 0.0338 0.4236 1.0361 0.145 Uiso calc 1
C C24 0.2777(9) 0.7638(8) 0.8427(8) 0.081(3) Uani d 1
H H24A 0.2015 0.7815 0.7912 0.121 Uiso calc 1
H H24B 0.2542 0.7668 0.9177 0.121 Uiso calc 1
H H24C 0.3431 0.8329 0.8338 0.121 Uiso calc 1
H HN1 0.6758 0.6699 0.2885 0.07(2) Uiso d 1

loop_
_atom_site_aniso_label
_atom_site_aniso_U_11
_atom_site_aniso_U_22
_atom_site_aniso_U_33
_atom_site_aniso_U_12
_atom_site_aniso_U_13
_atom_site_aniso_U_23
Br 0.0695(5) 0.0753(5) 0.0667(5) -0.0179(5) -0.0081(3) 0.0009(5)
O1 0.042(3) 0.058(3) 0.036(3) -0.003(2) 0.0033(19) 0.000(2)
N3 0.066(4) 0.049(4) 0.052(4) -0.006(3) 0.004(3) -0.008(3)
O2 0.078(4) 0.092(4) 0.047(3) -0.029(3) -0.001(3) -0.015(3)
N2 0.042(3) 0.053(3) 0.031(3) -0.002(3) 0.002(2) 0.001(2)
N1 0.059(4) 0.049(4) 0.049(4) -0.007(3) 0.012(3) 0.004(3)
C14 0.051(4) 0.046(4) 0.037(4) 0.000(3) 0.002(3) -0.003(3)
C6 0.058(4) 0.048(4) 0.037(4) -0.004(3) 0.009(3) 0.005(3)
C9 0.043(4) 0.056(4) 0.045(4) 0.012(3) 0.006(3) 0.011(3)
C1 0.067(5) 0.047(4) 0.042(4) -0.001(4) -0.001(3) -0.007(3)
C11 0.045(4) 0.070(5) 0.037(4) 0.003(4) -0.002(3) 0.007(4)
C10 0.040(3) 0.049(4) 0.038(4) -0.006(3) 0.003(3) 0.000(3)
C8 0.042(3) 0.049(4) 0.041(4) 0.000(3) 0.009(3) -0.001(3)
C13 0.058(4) 0.062(5) 0.038(4) -0.013(4) 0.008(3) -0.001(3)
C19 0.048(4) 0.052(4) 0.046(4) 0.009(3) 0.006(3) 0.002(3)
C5 0.048(4) 0.043(4) 0.038(4) 0.004(3) 0.008(3) -0.003(3)
C12 0.046(4) 0.060(5) 0.034(3) -0.009(3) 0.003(3) 0.003(3)
C16 0.051(4) 0.044(4) 0.045(4) 0.006(3) -0.003(3) 0.004(3)
C15 0.058(4) 0.037(4) 0.054(5) 0.008(3) 0.003(3) 0.008(3)
C7 0.047(4) 0.054(4) 0.051(4) -0.005(4) 0.009(3) -0.004(3)
C4 0.057(4) 0.038(4) 0.043(4) 0.001(3) 0.011(3) -0.003(3)
C18 0.044(4) 0.067(5) 0.050(4) -0.002(3) 0.000(3) -0.003(4)
C3 0.075(5) 0.055(5) 0.039(4) 0.003(4) 0.009(4) 0.003(3)
C17 0.048(4) 0.069(5) 0.052(4) 0.003(4) -0.007(3) -0.001(4)
C21 0.073(5) 0.085(7) 0.057(5) -0.006(5) 0.015(4) 0.015(4)
C2 0.082(5) 0.061(5) 0.036(4) -0.007(4) -0.008(3) 0.000(4)
C20 0.051(4) 0.072(5) 0.045(4) 0.002(4) 0.012(3) -0.002(4)
C23 0.090(6) 0.065(5) 0.045(4) 0.011(5) -0.011(4) 0.006(4)
C22 0.087(6) 0.139(9) 0.071(6) 0.021(7) 0.037(5) 0.009(6)
C24 0.104(6) 0.063(7) 0.075(6) 0.002(5) 0.009(5) -0.021(5)

loop_
_atom_type_symbol
_atom_type_description
_atom_type_scat_dispersion_real
_atom_type_scat_dispersion_imag
_atom_type_scat_source
C C 0.0033 0.0016 'International Tables Vol C Tables 4.2.6.8 and 6.1.1.4'
H H 0.0000 0.0000 'International Tables Vol C Tables 4.2.6.8 and 6.1.1.4'
N N 0.0061 0.0033 'International Tables Vol C Tables 4.2.6.8 and 6.1.1.4'
O O 0.0106 0.0060 'International Tables Vol C Tables 4.2.6.8 and 6.1.1.4'
Br Br -0.2901 2.4595 'International Tables Vol C Tables 4.2.6.8 and 6.1.1.4'

loop_
_geom_angle_atom_site_label_1
_geom_angle_atom_site_label_2
_geom_angle_atom_site_label_3
_geom_angle
C10 O1 N2 109.3(4)
C13 N3 C24 121.2(7)
C13 N3 C14 113.9(6)
C24 N3 C14 124.5(7)
O1 N2 C14 111.0(5)
O1 N2 C12 104.6(4)
C14 N2 C12 107.2(5)
C7 N1 C4 107.9(6)
C7 N1 HN1 130.2
C4 N1 HN1 121.3
N3 C14 N2 104.1(5)
N3 C14 C15 110.2(5)
N2 C14 C15 113.9(5)
N3 C14 C19 111.1(5)
N2 C14 C19 108.3(5)
C15 C14 C19 109.1(5)
C1 C6 C5 119.2(6)
C1 C6 H6 120.4
C5 C6 H6 120.4
C8 C9 C10 113.7(5)
C8 C9 H9A 108.8
C10 C9 H9A 108.8
C8 C9 H9B 108.8
C10 C9 H9B 108.8
H9A C9 H9B 107.7
C6 C1 C2 121.4(7)
C6 C1 Br 120.7(6)
C2 C1 Br 117.9(6)
C12 C11 C10 101.5(5)
C12 C11 H11A 111.5
C10 C11 H11A 111.5
C12 C11 H11B 111.5
C10 C11 H11B 111.5
H11A C11 H11B 109.3
O1 C10 C9 107.0(5)
O1 C10 C11 102.8(5)
C9 C10 C11 114.9(5)
O1 C10 H10 110.6
C9 C10 H10 110.6
C11 C10 H10 110.6
C7 C8 C5 105.6(6)
C7 C8 C9 126.7(6)
C5 C8 C9 127.7(6)
O2 C13 N3 125.9(8)
O2 C13 C12 126.4(7)
N3 C13 C12 107.6(6)
C18 C19 C20 114.3(6)
C18 C19 C14 110.7(6)
C20 C19 C14 115.3(6)
C18 C19 H19 105.2
C20 C19 H19 105.2
C14 C19 H19 105.2
C6 C5 C4 118.7(6)
C6 C5 C8 134.6(6)
C4 C5 C8 106.7(6)
C13 C12 N2 105.9(6)
C13 C12 C11 113.3(6)
N2 C12 C11 105.8(5)
C13 C12 H12 110.5
N2 C12 H12 110.5
C11 C12 H12 110.5
C17 C16 C23 111.4(6)
C17 C16 C15 109.2(6)
C23 C16 C15 110.3(6)
C17 C16 H16 108.6
C23 C16 H16 108.6
C15 C16 H16 108.6
C14 C15 C16 114.8(5)
C14 C15 H15A 108.6
C16 C15 H15A 108.6
C14 C15 H15B 108.6
C16 C15 H15B 108.6
H15A C15 H15B 107.5
N1 C7 C8 111.6(6)
N1 C7 H7 124.2
C8 C7 H7 124.2
N1 C4 C3 130.3(7)
N1 C4 C5 108.1(6)
C3 C4 C5 121.6(7)
C19 C18 C17 112.5(6)
C19 C18 H18A 109.1
C17 C18 H18A 109.1
C19 C18 H18B 109.1
C17 C18 H18B 109.1
H18A C18 H18B 107.8
C2 C3 C4 118.5(7)
C2 C3 H3 120.7
C4 C3 H3 120.7
C16 C17 C18 111.2(5)
C16 C17 H17A 109.4
C18 C17 H17A 109.4
C16 C17 H17B 109.4
C18 C17 H17B 109.4
H17A C17 H17B 108.0
C20 C21 H21A 109.5
C20 C21 H21B 109.5
H21A C21 H21B 109.5
C20 C21 H21C 109.5
H21A C21 H21C 109.5
H21B C21 H21C 109.5
C3 C2 C1 120.5(7)
C3 C2 H2 119.7
C1 C2 H2 119.7
C22 C20 C21 109.1(8)
C22 C20 C19 110.7(7)
C21 C20 C19 114.7(6)
C22 C20 H20 107.3
C21 C20 H20 107.3
C19 C20 H20 107.3
C16 C23 H23A 109.5
C16 C23 H23B 109.5
H23A C23 H23B 109.5
C16 C23 H23C 109.5
H23A C23 H23C 109.5
H23B C23 H23C 109.5
C20 C22 H22A 109.5
C20 C22 H22B 109.5
H22A C22 H22B 109.5
C20 C22 H22C 109.5
H22A C22 H22C 109.5
H22B C22 H22C 109.5
N3 C24 H24A 109.5
N3 C24 H24B 109.5
H24A C24 H24B 109.5
N3 C24 H24C 109.5
H24A C24 H24C 109.5
H24B C24 H24C 109.5

loop_
_geom_bond_atom_site_label_1
_geom_bond_atom_site_label_2
_geom_bond_distance
Br C1 1.901(7)
O1 C10 1.432(7)
O1 N2 1.475(6)
N3 C13 1.369(10)
N3 C24 1.453(10)
N3 C14 1.465(9)
O2 C13 1.212(9)
N2 C14 1.502(9)
N2 C12 1.507(8)
N1 C7 1.362(9)
N1 C4 1.362(9)
N1 HN1 0.8929
C14 C15 1.535(9)
C14 C19 1.576(10)
C6 C1 1.381(10)
C6 C5 1.394(10)
C6 H6 0.9300
C9 C8 1.508(9)
C9 C10 1.519(9)
C9 H9A 0.9700
C9 H9B 0.9700
C1 C2 1.413(11)
C11 C12 1.519(9)
C11 C10 1.524(9)
C11 H11A 0.9700
C11 H11B 0.9700
C10 H10 0.9800
C8 C7 1.368(9)
C8 C5 1.426(9)
C13 C12 1.506(11)
C19 C18 1.519(10)
C19 C20 1.540(10)
C19 H19 0.9800
C5 C4 1.423(9)
C12 H12 0.9800
C16 C17 1.523(10)
C16 C23 1.526(10)
C16 C15 1.540(10)
C16 H16 0.9800
C15 H15A 0.9700
C15 H15B 0.9700
C7 H7 0.9300
C4 C3 1.401(11)
C18 C17 1.526(10)
C18 H18A 0.9700
C18 H18B 0.9700
C3 C2 1.365(11)
C3 H3 0.9300
C17 H17A 0.9700
C17 H17B 0.9700
C21 C20 1.537(12)
C21 H21A 0.9600
C21 H21B 0.9600
C21 H21C 0.9600
C2 H2 0.9300
C20 C22 1.525(10)
C20 H20 0.9800
C23 H23A 0.9600
C23 H23B 0.9600
C23 H23C 0.9600
C22 H22A 0.9600
C22 H22B 0.9600
C22 H22C 0.9600
C24 H24A 0.9600
C24 H24B 0.9600
C24 H24C 0.9600

loop_
_geom_hbond_atom_site_label_D
_geom_hbond_atom_site_label_H
_geom_hbond_atom_site_label_A
_geom_hbond_site_symmetry_A
_geom_hbond_distance_DH
_geom_hbond_distance_HA
_geom_hbond_distance_DA
_geom_hbond_angle_DHA
_geom_hbond_publ_flag
N1 HN1 N2 2_656 0.89 2.34 3.087(8) 141 yes
C3 H3 O2 1_554 0.93 2.42 3.292(9) 156 yes
C16 H16 O1 1_555 0.98 2.55 3.091(8) 115 yes
C20 H20 N3 1_555 0.98 2.54 3.032(10) 111 yes
C21 H21A N2 1_555 0.96 2.60 3.236(9) 124 yes
N1 HN1 O1 2_656 0.89 2.66 3.053(8) 108 yes
C20 H20 Cg3 1_555 0.98 2.41 2.866(8) 104 yes

loop_
_geom_torsion_atom_site_label_1
_geom_torsion_atom_site_label_2
_geom_torsion_atom_site_label_3
_geom_torsion_atom_site_label_4
_geom_torsion
_geom_torsion_publ_flag
C10 O1 N2 C12 -14.5(6) no
C10 O1 N2 C14 100.9(5) no
N2 O1 C10 C9 155.8(5) no
N2 O1 C10 C11 34.4(6) no
C7 N1 C4 C3 -179.9(8) no
C7 N1 C4 C5 -2.0(8) no
C4 N1 C7 C8 2.0(8) no
O1 N2 C12 C11 -11.6(7) no
O1 N2 C12 C13 109.0(5) no
C14 N2 C12 C11 -129.6(6) no
C14 N2 C12 C13 -9.0(6) no
O1 N2 C14 N3 -103.0(5) no
O1 N2 C14 C15 17.2(7) no
O1 N2 C14 C19 138.7(5) no
C12 N2 C14 N3 10.8(6) no
C12 N2 C14 C15 130.9(6) no
C12 N2 C14 C19 -107.6(5) no
C14 N3 C13 O2 -177.5(7) no
C14 N3 C13 C12 3.6(8) no
C24 N3 C13 O2 -4.7(12) no
C24 N3 C13 C12 176.5(6) no
C13 N3 C14 N2 -9.2(7) no
C13 N3 C14 C15 -131.7(6) no
C13 N3 C14 C19 107.2(7) no
C24 N3 C14 N2 178.3(6) no
C24 N3 C14 C15 55.8(9) no
C24 N3 C14 C19 -65.3(8) no
Br C1 C2 C3 177.9(6) no
C6 C1 C2 C3 -2.2(12) no
Br C1 C6 C5 -177.7(5) no
C2 C1 C6 C5 2.4(11) no
C1 C2 C3 C4 0.6(12) no
C2 C3 C4 N1 178.3(7) no
C2 C3 C4 C5 0.7(11) no
N1 C4 C5 C6 -178.5(6) no
N1 C4 C5 C8 1.3(8) no
C3 C4 C5 C6 -0.4(10) no
C3 C4 C5 C8 179.4(7) no
C4 C5 C6 C1 -1.1(10) no
C8 C5 C6 C1 179.1(7) no
C4 C5 C8 C7 -0.1(7) no
C4 C5 C8 C9 178.3(6) no
C6 C5 C8 C7 179.7(8) no
C6 C5 C8 C9 -1.9(13) no
N1 C7 C8 C5 -1.2(8) no
N1 C7 C8 C9 -179.6(6) no
C5 C8 C9 C10 -78.1(9) no
C7 C8 C9 C10 100.1(8) no
C8 C9 C10 O1 74.7(7) no
C8 C9 C10 C11 -171.8(6) no
O1 C10 C11 C12 -39.7(7) no
C9 C10 C11 C12 -155.6(6) no
C10 C11 C12 N2 31.3(7) no
C10 C11 C12 C13 -84.4(7) no
N2 C12 C13 O2 -175.3(7) no
N2 C12 C13 N3 3.5(7) no
C11 C12 C13 O2 -59.8(10) no
C11 C12 C13 N3 119.1(6) no
N2 C14 C15 C16 67.4(8) no
N3 C14 C15 C16 -176.0(6) no
C19 C14 C15 C16 -53.7(7) no
N2 C14 C19 C18 -71.8(7) no
N2 C14 C19 C20 59.8(7) no
N3 C14 C19 C18 174.4(6) no
N3 C14 C19 C20 -54.0(8) no
C15 C14 C19 C18 52.6(7) no
C15 C14 C19 C20 -175.8(6) no
C14 C15 C16 C17 55.4(8) no
C14 C15 C16 C23 178.1(6) no
C15 C16 C17 C18 -55.5(8) no
C23 C16 C17 C18 -177.4(6) no
C16 C17 C18 C19 58.6(8) no
C17 C18 C19 C14 -56.6(8) no
C17 C18 C19 C20 171.3(6) no
C14 C19 C20 C21 -89.9(8) no
C14 C19 C20 C22 146.0(7) no
C18 C19 C20 C21 40.0(9) no
C18 C19 C20 C22 -84.1(9) no

_cod_database_fobs_code 2241755
